data_4107237
loop_
_publ_author_name
'Alessandro Zanardi'
'Maxim A. Novikov'
'Eddy Martin'
'Jordi Benet-Buchholz'
'Vladimir V. Grushin'

_publ_section_title
;
 Direct Cupration of Fluoroform
;
_journal_name_full 'Journal of the American Chemical Society'
_journal_page_first 20901
_journal_page_last 20913
_journal_paper_doi 10.1021/ja2081026
_journal_volume 133
_journal_year 2011
_chemical_formula_sum 'C14 H32 Cu N2 Na O4'
_chemical_formula_weight 378.95
_chemical_name_systematic
; 
 ? 
;
_space_group_IT_number 14
_symmetry_cell_setting monoclinic
_symmetry_space_group_name_Hall '-P 2ybc'
_symmetry_space_group_name_H-M 'P 1 21/c 1'
_atom_sites_solution_hydrogens geom
_atom_sites_solution_primary direct
_atom_sites_solution_secondary difmap
_audit_creation_method SHELXL-97
_cell_angle_alpha 90.00
_cell_angle_beta 95.483(14)
_cell_angle_gamma 90.00
_cell_formula_units_Z 4
_cell_length_a 6.202(2)
_cell_length_b 19.855(8)
_cell_length_c 16.646(7)
_cell_measurement_reflns_used 2485
_cell_measurement_temperature 100(2)
_cell_measurement_theta_max 26.24
_cell_measurement_theta_min 2.39
_cell_volume 2040.4(14)
_computing_cell_refinement 'Bruker APEX2 v2009.1-0'
_computing_data_collection 'Bruker APEX2 v2009.1-0'
_computing_data_reduction 'Bruker SAINT V7.60A'
_computing_molecular_graphics 'Bruker SHELXTL'
_computing_publication_material 'Bruker SHELXTL'
_computing_structure_refinement 'SHELXS-97 (Sheldrick, 2008)'
_computing_structure_solution 'SHELXS-97 (Sheldrick, 2008)'
_diffrn_ambient_temperature 100(2)
_diffrn_detector_area_resol_mean 512
_diffrn_detector_type '4K CCD area detector APEX II'
_diffrn_measured_fraction_theta_full 1.000
_diffrn_measured_fraction_theta_max 0.951
_diffrn_measurement_device_type 'Apex DUO Kappa 4-axis goniometer'
_diffrn_measurement_method
;
 Fullsphere data collection, phi and omega scans
;
_diffrn_measurement_specimen_support 'magnetic support whith 10 micron nylon fiber cryoloop'
_diffrn_radiation_monochromator 'Quazar MX multilayer Optics'
_diffrn_radiation_type MoK\a
_diffrn_radiation_wavelength 0.71073
_diffrn_reflns_av_R_equivalents 0.0853
_diffrn_reflns_av_sigmaI/netI 0.0887
_diffrn_reflns_limit_h_max 7
_diffrn_reflns_limit_h_min -7
_diffrn_reflns_limit_k_max 24
_diffrn_reflns_limit_k_min -24
_diffrn_reflns_limit_l_max 20
_diffrn_reflns_limit_l_min -20
_diffrn_reflns_number 20546
_diffrn_reflns_theta_full 25.00
_diffrn_reflns_theta_max 26.91
_diffrn_reflns_theta_min 1.60
_diffrn_source 'Metal ceramics X-ray Tube MCMB 50-0.6b'
_diffrn_source_current 0.6
_diffrn_source_power 50
_diffrn_source_type 'Microfocus Source E025 IuS'
_exptl_absorpt_coefficient_mu 1.107
_exptl_absorpt_correction_T_max 0.98
_exptl_absorpt_correction_T_min 0.81
_exptl_absorpt_correction_type empirical
_exptl_absorpt_process_details
; 
 SADABS Version 2008/1 Bruker-Nonius
 Blessing, Acta Cryst. (1995) A51 33-38
;
_exptl_crystal_colour colourless
_exptl_crystal_density_diffrn 1.234
_exptl_crystal_description needle
_exptl_crystal_F_000 808
_exptl_crystal_size_max 0.30
_exptl_crystal_size_mid 0.06
_exptl_crystal_size_min 0.03
_refine_diff_density_max 0.372
_refine_diff_density_min -0.351
_refine_diff_density_rms 0.084
_refine_ls_extinction_method none
_refine_ls_goodness_of_fit_ref 1.007
_refine_ls_hydrogen_treatment noref
_refine_ls_matrix_type full
_refine_ls_number_parameters 209
_refine_ls_number_reflns 4190
_refine_ls_number_restraints 0
_refine_ls_restrained_S_all 1.007
_refine_ls_R_factor_all 0.0961
_refine_ls_R_factor_gt 0.0456
_refine_ls_shift/su_max 0.000
_refine_ls_shift/su_mean 0.000
_refine_ls_structure_factor_coef Fsqd
_refine_ls_weighting_details 'calc w=1/[\s^2^(Fo^2^)+(0.0229P)^2^+1.4624P] where P=(Fo^2^+2Fc^2^)/3'
_refine_ls_weighting_scheme calc
_refine_ls_wR_factor_gt 0.0785
_refine_ls_wR_factor_ref 0.0923
_reflns_number_gt 2679
_reflns_number_total 4190
_reflns_threshold_expression >2sigma(I)
_cod_data_source_file ja2081026_si_001_2.cif
_cod_data_source_block 2_mo_tfm64b_0m
_cod_original_cell_volume 2040.3(13)
_cod_database_code 4107237

loop_
_symmetry_equiv_pos_as_xyz
'x, y, z'
'-x, y+1/2, -z+1/2'
'-x, -y, -z'
'x, -y-1/2, z-1/2'

loop_
_atom_site_label
_atom_site_type_symbol
_atom_site_fract_x
_atom_site_fract_y
_atom_site_fract_z
_atom_site_U_iso_or_equiv
_atom_site_adp_type
_atom_site_occupancy
_atom_site_symmetry_multiplicity
_atom_site_calc_flag
_atom_site_refinement_flags
Cu1 Cu 0.60707(6) 0.140386(19) 0.71970(2) 0.01619(12) Uani 1 1 d .
Na1 Na 1.11777(19) 0.07698(6) 0.72932(8) 0.0203(3) Uani 1 1 d .
O1 O 0.8633(3) 0.13960(11) 0.78243(13) 0.0196(5) Uani 1 1 d .
C1 C 0.9059(5) 0.18483(16) 0.8480(2) 0.0201(8) Uani 1 1 d .
N1 N 0.5764(4) -0.06043(14) 0.64662(18) 0.0252(7) Uani 1 1 d .
O2 O 0.3572(3) 0.12790(10) 0.65482(13) 0.0191(5) Uani 1 1 d .
C2 C 0.8314(5) 0.25583(17) 0.8231(2) 0.0314(9) Uani 1 1 d .
H2A H 0.9041 0.2701 0.7777 0.047 Uiso 1 1 calc R
H2B H 0.8654 0.2862 0.8674 0.047 Uiso 1 1 calc R
H2C H 0.6777 0.2557 0.8087 0.047 Uiso 1 1 calc R
N2 N 1.6164(4) -0.04358(14) 0.88542(18) 0.0248(7) Uani 1 1 d .
C3 C 1.1499(5) 0.18471(18) 0.8718(2) 0.0276(9) Uani 1 1 d .
H3A H 1.1960 0.1400 0.8873 0.041 Uiso 1 1 calc R
H3B H 1.1830 0.2149 0.9164 0.041 Uiso 1 1 calc R
H3C H 1.2240 0.1992 0.8268 0.041 Uiso 1 1 calc R
O3 O 0.8936(4) -0.00346(12) 0.66672(17) 0.0364(7) Uani 1 1 d .
C4 C 0.7889(5) 0.1613(2) 0.9192(2) 0.0325(10) Uani 1 1 d .
H4A H 0.6356 0.1611 0.9042 0.049 Uiso 1 1 calc R
H4B H 0.8214 0.1914 0.9639 0.049 Uiso 1 1 calc R
H4C H 0.8360 0.1167 0.9344 0.049 Uiso 1 1 calc R
O4 O 1.3264(4) 0.01063(12) 0.82262(16) 0.0323(6) Uani 1 1 d .
C5 C 0.2920(5) 0.17341(17) 0.5918(2) 0.0202(8) Uani 1 1 d .
C6 C 0.1890(6) 0.23563(19) 0.6258(2) 0.0398(10) Uani 1 1 d .
H6A H 0.0670 0.2224 0.6535 0.060 Uiso 1 1 calc R
H6B H 0.1417 0.2657 0.5825 0.060 Uiso 1 1 calc R
H6C H 0.2935 0.2580 0.6629 0.060 Uiso 1 1 calc R
C7 C 0.4858(6) 0.1948(2) 0.5483(2) 0.0405(11) Uani 1 1 d .
H7A H 0.5892 0.2175 0.5856 0.061 Uiso 1 1 calc R
H7B H 0.4386 0.2247 0.5049 0.061 Uiso 1 1 calc R
H7C H 0.5518 0.1557 0.5272 0.061 Uiso 1 1 calc R
C8 C 0.1265(6) 0.1378(2) 0.5330(2) 0.0402(10) Uani 1 1 d .
H8A H 0.1925 0.0991 0.5108 0.060 Uiso 1 1 calc R
H8B H 0.0770 0.1681 0.4902 0.060 Uiso 1 1 calc R
H8C H 0.0059 0.1236 0.5609 0.060 Uiso 1 1 calc R
C9 C 0.7024(6) -0.00658(18) 0.6407(2) 0.0285(9) Uani 1 1 d .
H9 H 0.6407 0.0313 0.6149 0.034 Uiso 1 1 calc R
C10 C 0.6602(6) -0.12188(18) 0.6856(3) 0.0412(11) Uani 1 1 d .
H10A H 0.8132 -0.1173 0.6998 0.062 Uiso 1 1 calc R
H10B H 0.6338 -0.1591 0.6492 0.062 Uiso 1 1 calc R
H10C H 0.5889 -0.1297 0.7334 0.062 Uiso 1 1 calc R
C11 C 0.3467(5) -0.0584(2) 0.6195(3) 0.0478(12) Uani 1 1 d .
H11A H 0.3116 -0.0156 0.5947 0.072 Uiso 1 1 calc R
H11B H 0.2640 -0.0645 0.6649 0.072 Uiso 1 1 calc R
H11C H 0.3126 -0.0937 0.5810 0.072 Uiso 1 1 calc R
C12 C 1.5218(6) 0.00197(17) 0.8362(2) 0.0265(9) Uani 1 1 d .
H12 H 1.6116 0.0300 0.8094 0.032 Uiso 1 1 calc R
C13 C 1.4895(6) -0.0880(2) 0.9323(3) 0.0568(14) Uani 1 1 d .
H13A H 1.5304 -0.0811 0.9888 0.085 Uiso 1 1 calc R
H13B H 1.5162 -0.1340 0.9185 0.085 Uiso 1 1 calc R
H13C H 1.3382 -0.0781 0.9205 0.085 Uiso 1 1 calc R
C14 C 1.8509(5) -0.0515(2) 0.8972(3) 0.0412(11) Uani 1 1 d .
H14A H 1.9180 -0.0199 0.8637 0.062 Uiso 1 1 calc R
H14B H 1.8890 -0.0965 0.8828 0.062 Uiso 1 1 calc R
H14C H 1.9003 -0.0434 0.9528 0.062 Uiso 1 1 calc R

loop_
_atom_site_aniso_label
_atom_site_aniso_U_11
_atom_site_aniso_U_22
_atom_site_aniso_U_33
_atom_site_aniso_U_23
_atom_site_aniso_U_13
_atom_site_aniso_U_12
Cu1 0.01250(19) 0.0169(2) 0.0188(2) 0.0016(2) 0.00009(15) 0.00024(19)
Na1 0.0145(6) 0.0189(7) 0.0281(8) 0.0012(6) 0.0041(5) 0.0002(6)
O1 0.0176(12) 0.0205(11) 0.0196(12) -0.0038(12) -0.0030(9) -0.0001(11)
C1 0.0160(17) 0.024(2) 0.020(2) -0.0052(16) -0.0016(15) 0.0026(14)
N1 0.0143(15) 0.0221(17) 0.040(2) -0.0075(14) 0.0060(13) 0.0014(12)
O2 0.0157(11) 0.0211(13) 0.0198(13) 0.0030(10) -0.0013(9) -0.0005(9)
C2 0.029(2) 0.026(2) 0.038(3) -0.0063(18) -0.0056(18) 0.0017(16)
N2 0.0172(15) 0.0248(17) 0.0329(19) 0.0123(14) 0.0048(13) 0.0024(12)
C3 0.0186(18) 0.034(2) 0.030(2) -0.0116(18) -0.0015(16) -0.0019(16)
O3 0.0175(14) 0.0296(15) 0.062(2) -0.0149(14) 0.0057(13) -0.0064(11)
C4 0.024(2) 0.049(3) 0.024(2) -0.0034(18) 0.0022(16) -0.0008(17)
O4 0.0240(14) 0.0319(15) 0.0409(17) 0.0123(13) 0.0019(12) 0.0078(11)
C5 0.0153(17) 0.0229(19) 0.022(2) 0.0064(16) -0.0020(14) 0.0022(14)
C6 0.046(2) 0.030(2) 0.043(3) 0.005(2) 0.002(2) 0.0157(19)
C7 0.026(2) 0.063(3) 0.032(3) 0.025(2) 0.0032(18) 0.007(2)
C8 0.039(2) 0.042(2) 0.036(2) 0.005(2) -0.0162(18) -0.005(2)
C9 0.032(2) 0.018(2) 0.038(3) -0.0058(17) 0.0115(19) 0.0008(16)
C10 0.039(2) 0.023(2) 0.062(3) 0.004(2) 0.007(2) -0.0035(17)
C11 0.022(2) 0.042(3) 0.078(4) -0.024(2) -0.002(2) 0.0025(18)
C12 0.031(2) 0.020(2) 0.029(2) 0.0038(17) 0.0085(18) -0.0009(16)
C13 0.034(2) 0.056(3) 0.083(4) 0.048(3) 0.022(2) 0.009(2)
C14 0.021(2) 0.046(3) 0.055(3) 0.011(2) -0.0011(19) -0.0009(18)

loop_
_atom_type_symbol
_atom_type_description
_atom_type_scat_dispersion_real
_atom_type_scat_dispersion_imag
_atom_type_scat_source
C C 0.0033 0.0016 'International Tables Vol C Tables 4.2.6.8 and 6.1.1.4'
H H 0.0000 0.0000 'International Tables Vol C Tables 4.2.6.8 and 6.1.1.4'
N N 0.0061 0.0033 'International Tables Vol C Tables 4.2.6.8 and 6.1.1.4'
O O 0.0106 0.0060 'International Tables Vol C Tables 4.2.6.8 and 6.1.1.4'
Na Na 0.0362 0.0249 'International Tables Vol C Tables 4.2.6.8 and 6.1.1.4'
Cu Cu 0.3201 1.2651 'International Tables Vol C Tables 4.2.6.8 and 6.1.1.4'

loop_
_geom_angle_atom_site_label_1
_geom_angle_atom_site_label_2
_geom_angle_atom_site_label_3
_geom_angle
_geom_angle_site_symmetry_1
_geom_angle_site_symmetry_3
O1 Cu1 O2 171.50(10) . .
O1 Cu1 Na1 136.57(8) . 1_455
O2 Cu1 Na1 40.75(7) . 1_455
O1 Cu1 Na1 37.75(7) . .
O2 Cu1 Na1 135.63(7) . .
Na1 Cu1 Na1 135.48(4) 1_455 .
O1 Na1 O2 119.28(9) . 1_655
O1 Na1 O3 98.35(9) . .
O2 Na1 O3 117.51(11) 1_655 .
O1 Na1 O4 114.51(10) . .
O2 Na1 O4 105.44(9) 1_655 .
O3 Na1 O4 100.50(10) . .
O1 Na1 Cu1 119.30(7) . 1_655
O2 Na1 Cu1 31.67(6) 1_655 1_655
O3 Na1 Cu1 139.53(8) . 1_655
O4 Na1 Cu1 78.10(7) . 1_655
O1 Na1 Cu1 29.55(5) . .
O2 Na1 Cu1 117.80(7) 1_655 .
O3 Na1 Cu1 73.48(7) . .
O4 Na1 Cu1 134.11(8) . .
Cu1 Na1 Cu1 135.48(4) 1_655 .
C1 O1 Cu1 121.69(18) . .
C1 O1 Na1 124.40(17) . .
Cu1 O1 Na1 112.70(11) . .
O1 C1 C4 109.8(3) . .
O1 C1 C3 107.8(2) . .
C4 C1 C3 109.4(3) . .
O1 C1 C2 110.3(3) . .
C4 C1 C2 109.8(3) . .
C3 C1 C2 109.8(3) . .
C9 N1 C11 121.2(3) . .
C9 N1 C10 121.3(3) . .
C11 N1 C10 117.4(3) . .
C5 O2 Cu1 121.37(18) . .
C5 O2 Na1 122.42(17) . 1_455
Cu1 O2 Na1 107.58(11) . 1_455
C12 N2 C14 122.4(3) . .
C12 N2 C13 121.1(3) . .
C14 N2 C13 116.5(3) . .
C9 O3 Na1 135.9(2) . .
C12 O4 Na1 132.8(2) . .
O2 C5 C7 110.4(3) . .
O2 C5 C8 107.9(3) . .
C7 C5 C8 109.8(3) . .
O2 C5 C6 110.0(3) . .
C7 C5 C6 109.2(3) . .
C8 C5 C6 109.6(3) . .
O3 C9 N1 124.6(3) . .
O4 C12 N2 125.8(3) . .

loop_
_geom_bond_atom_site_label_1
_geom_bond_atom_site_label_2
_geom_bond_distance
_geom_bond_site_symmetry_2
Cu1 O1 1.816(2) .
Cu1 O2 1.819(2) .
Cu1 Na1 3.3032(16) 1_455
Cu1 Na1 3.3977(16) .
Na1 O1 2.255(2) .
Na1 O2 2.262(2) 1_655
Na1 O3 2.301(3) .
Na1 O4 2.332(3) .
Na1 Cu1 3.3032(16) 1_655
O1 C1 1.419(4) .
C1 C4 1.521(5) .
C1 C3 1.527(4) .
C1 C2 1.528(4) .
N1 C9 1.333(4) .
N1 C11 1.454(4) .
N1 C10 1.454(4) .
O2 C5 1.414(4) .
O2 Na1 2.262(2) 1_455
N2 C12 1.320(4) .
N2 C14 1.457(4) .
N2 C13 1.458(4) .
O3 C9 1.225(4) .
O4 C12 1.223(4) .
C5 C7 1.521(5) .
C5 C8 1.523(5) .
C5 C6 1.525(5) .
